data_7710479
loop_
_publ_author_name
'Gradiski, Matthew Viktor'
'Rennie, Benjamin E.'
'Lough, Alan'
'Morris, Robert H.'

_publ_section_title
;
 Electronic Insights into Aminoquinoline-Based PNHN Ligands: Protonation
 State Dictates Geometry While Coordination Environment Dictates N-H
 Acidity and Bond Strength
;
_journal_name_full 'Dalton Transactions'
_journal_paper_doi 10.1039/D2DT01556K
_journal_year 2022
_chemical_formula_moiety 'C46 H42 Fe N4 P2, 2(B F4), 2(C H2 Cl2)'
_chemical_formula_sum 'C48 H46 B2 Cl4 F8 Fe N4 P2'
_chemical_formula_weight 1112.10
_space_group_crystal_system triclinic
_space_group_IT_number 2
_space_group_name_Hall '-P 1'
_space_group_name_H-M_alt 'P -1'
_atom_sites_solution_hydrogens mixed
_audit_creation_method SHELXL-2017/1
_audit_update_record
;
2021-12-19 deposited with the CCDC.	2022-06-13 downloaded from the CCDC.
;
_cell_angle_alpha 85.179(1)
_cell_angle_beta 86.803(1)
_cell_angle_gamma 85.563(2)
_cell_formula_units_Z 2
_cell_length_a 11.0025(4)
_cell_length_b 13.0919(5)
_cell_length_c 16.8984(5)
_cell_measurement_reflns_used 9874
_cell_measurement_temperature 150(2)
_cell_measurement_theta_max 25.64
_cell_measurement_theta_min 2.53
_cell_volume 2415.25(15)
_computing_cell_refinement APEX3
_computing_data_collection 'APEX3 (Bruker, 2018)'
_computing_data_reduction 'SAINT (Bruker, 2014)'
_computing_molecular_graphics 'PLATON (Spek, 2009)'
_computing_publication_material 'SHELXTL (Sheldrick, 2008)'
_computing_structure_refinement 'SHELXL-2017/1 (Sheldrick, 2015b)'
_computing_structure_solution 'SHELXT (Sheldrick, 2015a)'
_diffrn_ambient_temperature 150(2)
_diffrn_measured_fraction_theta_full 1.000
_diffrn_measured_fraction_theta_max 0.995
_diffrn_measurement_device_type 'Bruker Kappa APEX-DUO CCD'
_diffrn_measurement_method '\f and \w scans'
_diffrn_radiation_type MoK\a
_diffrn_radiation_wavelength 0.71073
_diffrn_reflns_av_R_equivalents 0.0627
_diffrn_reflns_av_unetI/netI 0.0460
_diffrn_reflns_Laue_measured_fraction_full 1.000
_diffrn_reflns_Laue_measured_fraction_max 0.995
_diffrn_reflns_limit_h_max 14
_diffrn_reflns_limit_h_min -14
_diffrn_reflns_limit_k_max 17
_diffrn_reflns_limit_k_min -17
_diffrn_reflns_limit_l_max 21
_diffrn_reflns_limit_l_min -21
_diffrn_reflns_number 78530
_diffrn_reflns_point_group_measured_fraction_full 1.000
_diffrn_reflns_point_group_measured_fraction_max 0.995
_diffrn_reflns_theta_full 25.242
_diffrn_reflns_theta_max 27.666
_diffrn_reflns_theta_min 1.211
_diffrn_source 'sealed tube with Bruker Triumph monochromator'
_exptl_absorpt_coefficient_mu 0.671
_exptl_absorpt_correction_T_max 0.7456
_exptl_absorpt_correction_T_min 0.7029
_exptl_absorpt_correction_type multi-scan
_exptl_absorpt_process_details 'SADABS (Krause et al., 2015)'
_exptl_crystal_colour pink
_exptl_crystal_density_diffrn 1.529
_exptl_crystal_description needle
_exptl_crystal_F_000 1136
_exptl_crystal_size_max 0.240
_exptl_crystal_size_mid 0.100
_exptl_crystal_size_min 0.070
_refine_diff_density_max 0.704
_refine_diff_density_min -0.411
_refine_diff_density_rms 0.066
_refine_ls_extinction_method none
_refine_ls_goodness_of_fit_ref 1.004
_refine_ls_hydrogen_treatment mixed
_refine_ls_matrix_type full
_refine_ls_number_parameters 652
_refine_ls_number_reflns 11228
_refine_ls_number_restraints 0
_refine_ls_restrained_S_all 1.004
_refine_ls_R_factor_all 0.0723
_refine_ls_R_factor_gt 0.0384
_refine_ls_shift/su_max 0.001
_refine_ls_shift/su_mean 0.000
_refine_ls_structure_factor_coef Fsqd
_refine_ls_weighting_details 'w=1/[\s^2^(Fo^2^)+(0.0337P)^2^+1.9619P] where P=(Fo^2^+2Fc^2^)/3'
_refine_ls_weighting_scheme calc
_refine_ls_wR_factor_gt 0.0787
_refine_ls_wR_factor_ref 0.0923
_reflns_Friedel_coverage 0.000
_reflns_number_gt 7913
_reflns_number_total 11228
_reflns_threshold_expression 'I > 2\s(I)'
_cod_data_source_file d2dt01556k2.cif
_cod_data_source_block d1911_a
_cod_database_code 7710479
_shelx_shelxl_version_number 2017/1
_shelx_space_group_comment
; 
The symmetry employed for this shelxl refinement is uniquely defined 
by the following loop, which should always be used as a source of 
symmetry information in preference to the above space-group names. 
They are only intended as comments. 
;
_shelx_estimated_absorpt_t_min 0.855
_shelx_estimated_absorpt_t_max 0.955

loop_
_space_group_symop_operation_xyz
'x, y, z'
'-x, -y, -z'

loop_
_atom_site_label
_atom_site_type_symbol
_atom_site_fract_x
_atom_site_fract_y
_atom_site_fract_z
_atom_site_U_iso_or_equiv
_atom_site_adp_type
_atom_site_occupancy
_atom_site_site_symmetry_order
_atom_site_calc_flag
_atom_site_refinement_flags_posn
_atom_site_refinement_flags_adp
_atom_site_refinement_flags_occupancy
_atom_site_disorder_assembly
_atom_site_disorder_group
Fe1A Fe 1.500000 0.500000 0.500000 0.01248(9) Uani 1 2 d S . P . .
P1A P 1.63348(5) 0.57897(4) 0.40936(3) 0.01618(12) Uani 1 1 d . . . . .
N1A N 1.36898(16) 0.60362(13) 0.45047(11) 0.0162(4) Uani 1 1 d . . . . .
H1NA H 1.316(2) 0.6305(18) 0.4890(14) 0.023(6) Uiso 1 1 d . . . . .
N2A N 1.45599(15) 0.41466(13) 0.41696(10) 0.0157(4) Uani 1 1 d . . . . .
C1A C 1.5260(2) 0.66622(16) 0.35180(12) 0.0196(5) Uani 1 1 d . . . . .
H1AA H 1.566808 0.728092 0.330115 0.024 Uiso 1 1 calc R U . . .
H1AB H 1.499347 0.631418 0.306638 0.024 Uiso 1 1 calc R U . . .
C2A C 1.4165(2) 0.69728(16) 0.40471(13) 0.0192(5) Uani 1 1 d . . . . .
H2AA H 1.439939 0.745631 0.442241 0.023 Uiso 1 1 calc R U . . .
H2AB H 1.351755 0.732663 0.371892 0.023 Uiso 1 1 calc R U . . .
C3A C 1.29762(19) 0.54747(16) 0.40061(12) 0.0176(4) Uani 1 1 d . . . . .
C4A C 1.1880(2) 0.58526(18) 0.37190(13) 0.0217(5) Uani 1 1 d . . . . .
H4AA H 1.153699 0.651080 0.384608 0.026 Uiso 1 1 calc R U . . .
C5A C 1.1260(2) 0.52630(19) 0.32344(13) 0.0253(5) Uani 1 1 d . . . . .
H5AA H 1.048497 0.551723 0.305088 0.030 Uiso 1 1 calc R U . . .
C6A C 1.1758(2) 0.43301(19) 0.30246(13) 0.0239(5) Uani 1 1 d . . . . .
H6AA H 1.133775 0.395125 0.268500 0.029 Uiso 1 1 calc R U . . .
C7A C 1.2895(2) 0.39238(17) 0.33089(12) 0.0197(5) Uani 1 1 d . . . . .
C8A C 1.3479(2) 0.29740(18) 0.31142(13) 0.0238(5) Uani 1 1 d . . . . .
H8AA H 1.311395 0.255914 0.277232 0.029 Uiso 1 1 calc R U . . .
C9A C 1.4574(2) 0.26619(18) 0.34243(13) 0.0243(5) Uani 1 1 d . . . . .
H9AA H 1.499399 0.203702 0.328218 0.029 Uiso 1 1 calc R U . . .
C10A C 1.5085(2) 0.32597(16) 0.39533(12) 0.0192(5) Uani 1 1 d . . . . .
H10A H 1.584457 0.301738 0.416686 0.023 Uiso 1 1 calc R U . . .
C11A C 1.34857(19) 0.45009(16) 0.38222(12) 0.0168(4) Uani 1 1 d . . . . .
C12A C 1.7257(2) 0.51346(17) 0.33275(13) 0.0204(5) Uani 1 1 d . . . . .
C13A C 1.7914(2) 0.42107(18) 0.35155(15) 0.0262(5) Uani 1 1 d . . . . .
H13A H 1.786715 0.390391 0.404506 0.031 Uiso 1 1 calc R U . . .
C14A C 1.8640(2) 0.3726(2) 0.29402(16) 0.0328(6) Uani 1 1 d . . . . .
H14A H 1.908986 0.309407 0.307961 0.039 Uiso 1 1 calc R U . . .
C15A C 1.8712(2) 0.4155(2) 0.21702(16) 0.0363(7) Uani 1 1 d . . . . .
H15A H 1.921006 0.382300 0.177667 0.044 Uiso 1 1 calc R U . . .
C16A C 1.8061(3) 0.5061(3) 0.19767(16) 0.0448(7) Uani 1 1 d . . . . .
H16A H 1.810350 0.535575 0.144356 0.054 Uiso 1 1 calc R U . . .
C17A C 1.7336(2) 0.5561(2) 0.25456(15) 0.0363(6) Uani 1 1 d . . . . .
H17A H 1.689268 0.619500 0.240069 0.044 Uiso 1 1 calc R U . . .
C18A C 1.7411(2) 0.65894(17) 0.44857(12) 0.0201(5) Uani 1 1 d . . . . .
C19A C 1.8597(2) 0.61840(19) 0.46373(14) 0.0264(5) Uani 1 1 d . . . . .
H19A H 1.886187 0.551410 0.449275 0.032 Uiso 1 1 calc R U . . .
C20A C 1.9385(2) 0.6754(2) 0.49971(15) 0.0327(6) Uani 1 1 d . . . . .
H20A H 2.018773 0.647208 0.510030 0.039 Uiso 1 1 calc R U . . .
C21A C 1.9012(2) 0.7734(2) 0.52077(15) 0.0325(6) Uani 1 1 d . . . . .
H21A H 1.956035 0.812647 0.544733 0.039 Uiso 1 1 calc R U . . .
C22A C 1.7842(2) 0.81349(19) 0.50679(14) 0.0293(6) Uani 1 1 d . . . . .
H22A H 1.758099 0.880355 0.521704 0.035 Uiso 1 1 calc R U . . .
C23A C 1.7043(2) 0.75677(17) 0.47105(13) 0.0242(5) Uani 1 1 d . . . . .
H23A H 1.623685 0.785029 0.461848 0.029 Uiso 1 1 calc R U . . .
Fe1B Fe 0.500000 1.000000 1.000000 0.01289(9) Uani 1 2 d S . P . .
P1B P 0.54452(5) 1.11238(4) 0.89091(3) 0.01592(12) Uani 1 1 d . . . . .
N1B N 0.67626(16) 0.94051(14) 0.98097(10) 0.0158(4) Uani 1 1 d . . . . .
H1NB H 0.6833(19) 0.8734(18) 0.9892(13) 0.013(6) Uiso 1 1 d . . . . .
N2B N 0.57635(16) 1.09099(13) 1.06710(10) 0.0159(4) Uani 1 1 d . . . . .
C1B C 0.7072(2) 1.07640(17) 0.87388(13) 0.0214(5) Uani 1 1 d . . . . .
H1BA H 0.731780 1.090827 0.817033 0.026 Uiso 1 1 calc R U . . .
H1BB H 0.755947 1.116637 0.905814 0.026 Uiso 1 1 calc R U . . .
C2B C 0.7294(2) 0.96278(17) 0.89800(13) 0.0207(5) Uani 1 1 d . . . . .
H2BA H 0.690687 0.922286 0.860730 0.025 Uiso 1 1 calc R U . . .
H2BB H 0.818154 0.943036 0.895996 0.025 Uiso 1 1 calc R U . . .
C3B C 0.75070(19) 0.97897(16) 1.03939(12) 0.0174(4) Uani 1 1 d . . . . .
C4B C 0.86718(19) 0.93987(18) 1.05408(14) 0.0235(5) Uani 1 1 d . . . . .
H4BA H 0.904022 0.885025 1.025611 0.028 Uiso 1 1 calc R U . . .
C5B C 0.9317(2) 0.98176(19) 1.11174(15) 0.0298(6) Uani 1 1 d . . . . .
H5BA H 1.011295 0.953033 1.123246 0.036 Uiso 1 1 calc R U . . .
C6B C 0.8825(2) 1.0622(2) 1.15116(15) 0.0305(6) Uani 1 1 d . . . . .
H6BA H 0.928971 1.090470 1.188584 0.037 Uiso 1 1 calc R U . . .
C7B C 0.7625(2) 1.10463(18) 1.13714(13) 0.0234(5) Uani 1 1 d . . . . .
C8B C 0.7044(2) 1.18799(19) 1.17526(14) 0.0288(6) Uani 1 1 d . . . . .
H8BA H 0.744894 1.219244 1.214102 0.035 Uiso 1 1 calc R U . . .
C9B C 0.5895(2) 1.22327(18) 1.15580(14) 0.0280(5) Uani 1 1 d . . . . .
H9BA H 0.551338 1.282440 1.178297 0.034 Uiso 1 1 calc R U . . .
C10B C 0.5275(2) 1.17208(17) 1.10240(13) 0.0210(5) Uani 1 1 d . . . . .
H10B H 0.446352 1.196840 1.091006 0.025 Uiso 1 1 calc R U . . .
C11B C 0.69603(19) 1.05988(16) 1.08142(12) 0.0167(4) Uani 1 1 d . . . . .
C12B C 0.5390(2) 1.25235(16) 0.88956(13) 0.0197(5) Uani 1 1 d . . . . .
C13B C 0.4467(2) 1.30680(18) 0.93096(15) 0.0290(5) Uani 1 1 d . . . . .
H13B H 0.385389 1.270858 0.960846 0.035 Uiso 1 1 calc R U . . .
C14B C 0.4427(3) 1.4131(2) 0.92930(17) 0.0397(7) Uani 1 1 d . . . . .
H14B H 0.378841 1.449666 0.957722 0.048 Uiso 1 1 calc R U . . .
C15B C 0.5317(3) 1.4655(2) 0.88628(17) 0.0410(7) Uani 1 1 d . . . . .
H15B H 0.529821 1.538223 0.885684 0.049 Uiso 1 1 calc R U . . .
C16B C 0.6231(3) 1.4129(2) 0.84426(17) 0.0391(7) Uani 1 1 d . . . . .
H16B H 0.683639 1.449418 0.814087 0.047 Uiso 1 1 calc R U . . .
C17B C 0.6273(2) 1.30679(19) 0.84572(15) 0.0298(6) Uani 1 1 d . . . . .
H17B H 0.690935 1.270864 0.816616 0.036 Uiso 1 1 calc R U . . .
C18B C 0.4715(2) 1.09454(18) 0.79931(13) 0.0267(5) Uani 1 1 d . . . . .
C19B C 0.3502(2) 1.1338(2) 0.79263(15) 0.0364(7) Uani 1 1 d . . . . .
H19B H 0.311861 1.173024 0.833117 0.044 Uiso 1 1 calc R U . . .
C20B C 0.2856(3) 1.1164(3) 0.7281(2) 0.0572(10) Uani 1 1 d . . . . .
H20B H 0.203498 1.143897 0.724033 0.069 Uiso 1 1 calc R U . . .
C21B C 0.3401(4) 1.0596(3) 0.6702(2) 0.0717(13) Uani 1 1 d . . . . .
H21B H 0.294400 1.045226 0.626951 0.086 Uiso 1 1 calc R U . . .
C22B C 0.4600(5) 1.0228(2) 0.67358(18) 0.0691(12) Uani 1 1 d . . . . .
H22B H 0.497837 0.986094 0.631546 0.083 Uiso 1 1 calc R U . . .
C23B C 0.5272(3) 1.0396(2) 0.73937(15) 0.0455(8) Uani 1 1 d . . . . .
H23B H 0.609869 1.013307 0.742407 0.055 Uiso 1 1 calc R U . . .
F1 F 0.87471(17) 0.74213(13) 0.83754(10) 0.0554(5) Uani 1 1 d . . . . .
F2 F 0.69986(15) 0.67078(14) 0.87840(10) 0.0523(5) Uani 1 1 d . . . . .
F3 F 0.88136(16) 0.59358(12) 0.91534(10) 0.0487(4) Uani 1 1 d . . . . .
F4 F 0.80730(13) 0.74048(11) 0.96733(9) 0.0371(4) Uani 1 1 d . . . . .
B1 B 0.8168(3) 0.6859(2) 0.89906(17) 0.0283(6) Uani 1 1 d . . . . .
F5 F 1.2479(2) 0.83844(14) 0.62898(10) 0.0714(6) Uani 1 1 d . . . . .
F6 F 1.34429(18) 0.89507(15) 0.51739(14) 0.0753(7) Uani 1 1 d . . . . .
F7 F 1.14463(16) 0.93718(13) 0.53713(12) 0.0593(5) Uani 1 1 d . . . . .
F8 F 1.21018(12) 0.77328(10) 0.51432(8) 0.0315(3) Uani 1 1 d . . . . .
B2 B 1.2364(3) 0.8627(2) 0.54967(18) 0.0286(6) Uani 1 1 d . . . . .
Cl1 Cl 0.92416(8) 1.14680(6) 0.69294(4) 0.0513(2) Uani 1 1 d . . . . .
Cl2 Cl 0.87610(7) 0.93056(6) 0.69951(4) 0.04723(19) Uani 1 1 d . . . . .
C1S C 0.9312(5) 1.0360(3) 0.6416(2) 0.0905(16) Uani 1 1 d . . . . .
H1SA H 1.017016 1.018650 0.623790 0.109 Uiso 1 1 calc R U . . .
H1SB H 0.882867 1.049978 0.593729 0.109 Uiso 1 1 calc R U . . .
C2SA C 0.9415(3) 0.3590(2) 0.93438(18) 0.0488(8) Uani 0.44(2) 1 d . . P A 1
H2SA H 1.014519 0.382434 0.957166 0.059 Uiso 0.44(2) 1 calc R U P A 1
H2SB H 0.886215 0.419989 0.919295 0.059 Uiso 0.44(2) 1 calc R U P A 1
Cl3A Cl 0.8665(4) 0.2744(5) 1.0042(3) 0.0450(13) Uani 0.44(2) 1 d . . P A 1
Cl4A Cl 0.9864(10) 0.2868(5) 0.8464(5) 0.0511(15) Uani 0.44(2) 1 d . . P A 1
C2S C 0.9415(3) 0.3590(2) 0.93438(18) 0.0488(8) Uani 0.56(2) 1 d . . P A 2
H2SC H 0.911450 0.429619 0.915522 0.059 Uiso 0.56(2) 1 calc R U P A 2
H2SD H 1.019779 0.363601 0.959592 0.059 Uiso 0.56(2) 1 calc R U P A 2
Cl3 Cl 0.8351(13) 0.3093(12) 1.0069(3) 0.087(2) Uani 0.56(2) 1 d . . P A 2
Cl4 Cl 0.9675(8) 0.2890(5) 0.8555(5) 0.0624(15) Uani 0.56(2) 1 d . . P A 2

loop_
_atom_site_aniso_label
_atom_site_aniso_U_11
_atom_site_aniso_U_22
_atom_site_aniso_U_33
_atom_site_aniso_U_23
_atom_site_aniso_U_13
_atom_site_aniso_U_12
Fe1A 0.0128(2) 0.0120(2) 0.0127(2) -0.00133(16) -0.00118(16) -0.00091(16)
P1A 0.0163(3) 0.0169(3) 0.0156(3) -0.0010(2) -0.0004(2) -0.0035(2)
N1A 0.0161(9) 0.0156(9) 0.0169(9) -0.0021(7) 0.0002(7) -0.0003(7)
N2A 0.0158(9) 0.0166(9) 0.0145(9) -0.0005(7) 0.0008(7) -0.0019(7)
C1A 0.0252(12) 0.0169(11) 0.0167(11) 0.0031(8) -0.0032(9) -0.0044(9)
C2A 0.0232(11) 0.0136(10) 0.0208(11) 0.0022(9) -0.0051(9) -0.0013(9)
C3A 0.0177(11) 0.0202(11) 0.0152(10) -0.0008(8) -0.0005(8) -0.0039(9)
C4A 0.0199(11) 0.0219(12) 0.0228(11) 0.0003(9) -0.0019(9) 0.0010(9)
C5A 0.0177(11) 0.0341(14) 0.0242(12) -0.0006(10) -0.0058(9) -0.0021(10)
C6A 0.0208(12) 0.0328(13) 0.0199(11) -0.0046(10) -0.0045(9) -0.0085(10)
C7A 0.0212(11) 0.0227(12) 0.0156(10) -0.0007(9) -0.0006(9) -0.0058(9)
C8A 0.0308(13) 0.0232(12) 0.0192(11) -0.0068(9) -0.0017(10) -0.0080(10)
C9A 0.0311(13) 0.0208(12) 0.0216(12) -0.0079(9) -0.0005(10) 0.0002(10)
C10A 0.0202(11) 0.0184(11) 0.0191(11) -0.0036(9) -0.0006(9) -0.0002(9)
C11A 0.0156(10) 0.0207(11) 0.0138(10) 0.0006(8) 0.0013(8) -0.0030(8)
C12A 0.0192(11) 0.0244(12) 0.0186(11) -0.0049(9) 0.0010(9) -0.0064(9)
C13A 0.0229(12) 0.0267(13) 0.0292(13) -0.0053(10) 0.0048(10) -0.0043(10)
C14A 0.0200(12) 0.0318(14) 0.0484(16) -0.0159(12) 0.0059(11) -0.0047(10)
C15A 0.0226(13) 0.0558(18) 0.0341(15) -0.0261(13) 0.0052(11) -0.0074(12)
C16A 0.0405(17) 0.071(2) 0.0217(13) -0.0075(14) 0.0087(12) -0.0003(15)
C17A 0.0395(16) 0.0426(16) 0.0242(13) 0.0002(11) 0.0061(11) 0.0050(12)
C18A 0.0228(12) 0.0219(12) 0.0162(11) 0.0000(9) 0.0004(9) -0.0089(9)
C19A 0.0211(12) 0.0311(13) 0.0276(13) -0.0070(10) 0.0026(10) -0.0045(10)
C20A 0.0201(12) 0.0467(16) 0.0335(14) -0.0122(12) -0.0013(10) -0.0061(11)
C21A 0.0307(14) 0.0416(16) 0.0286(13) -0.0088(11) -0.0011(11) -0.0179(12)
C22A 0.0388(15) 0.0223(12) 0.0290(13) -0.0053(10) -0.0029(11) -0.0112(11)
C23A 0.0275(13) 0.0219(12) 0.0239(12) 0.0000(9) -0.0039(10) -0.0051(10)
Fe1B 0.0128(2) 0.0127(2) 0.0134(2) -0.00161(16) -0.00147(16) -0.00103(16)
P1B 0.0169(3) 0.0154(3) 0.0154(3) 0.0001(2) -0.0017(2) -0.0020(2)
N1B 0.0154(9) 0.0149(9) 0.0171(9) -0.0009(7) -0.0013(7) -0.0011(7)
N2B 0.0195(9) 0.0149(9) 0.0129(8) 0.0004(7) -0.0004(7) -0.0019(7)
C1B 0.0205(11) 0.0242(12) 0.0183(11) 0.0018(9) 0.0039(9) -0.0004(9)
C2B 0.0182(11) 0.0239(12) 0.0189(11) -0.0016(9) 0.0027(9) 0.0022(9)
C3B 0.0158(10) 0.0179(11) 0.0183(11) 0.0029(8) -0.0028(8) -0.0046(8)
C4B 0.0152(11) 0.0240(12) 0.0303(13) 0.0036(10) -0.0005(9) -0.0021(9)
C5B 0.0184(12) 0.0341(14) 0.0365(14) 0.0083(11) -0.0089(10) -0.0071(10)
C6B 0.0291(13) 0.0346(14) 0.0302(13) 0.0038(11) -0.0150(11) -0.0151(11)
C7B 0.0274(12) 0.0244(12) 0.0196(11) 0.0041(9) -0.0067(9) -0.0124(10)
C8B 0.0416(15) 0.0263(13) 0.0217(12) -0.0052(10) -0.0082(11) -0.0151(11)
C9B 0.0415(15) 0.0202(12) 0.0236(12) -0.0074(10) -0.0015(11) -0.0059(11)
C10B 0.0247(12) 0.0180(11) 0.0206(11) -0.0034(9) -0.0003(9) -0.0023(9)
C11B 0.0177(11) 0.0174(11) 0.0152(10) 0.0035(8) -0.0029(8) -0.0057(8)
C12B 0.0233(11) 0.0166(11) 0.0194(11) 0.0015(9) -0.0057(9) -0.0034(9)
C13B 0.0316(14) 0.0216(12) 0.0328(13) 0.0015(10) 0.0013(11) -0.0010(10)
C14B 0.0517(18) 0.0233(14) 0.0427(16) -0.0034(12) 0.0002(13) 0.0051(12)
C15B 0.0594(19) 0.0171(13) 0.0474(17) 0.0028(12) -0.0134(15) -0.0068(12)
C16B 0.0424(16) 0.0274(14) 0.0473(17) 0.0093(12) -0.0038(13) -0.0140(12)
C17B 0.0312(14) 0.0247(13) 0.0328(13) 0.0040(10) 0.0000(11) -0.0061(10)
C18B 0.0429(15) 0.0211(12) 0.0178(11) 0.0064(9) -0.0107(10) -0.0146(11)
C19B 0.0332(14) 0.0465(17) 0.0295(14) 0.0215(12) -0.0134(11) -0.0220(12)
C20B 0.067(2) 0.058(2) 0.0504(19) 0.0323(17) -0.0359(17) -0.0428(18)
C21B 0.134(4) 0.0346(18) 0.054(2) 0.0220(16) -0.061(2) -0.039(2)
C22B 0.156(4) 0.0213(15) 0.0343(17) -0.0066(13) -0.034(2) -0.004(2)
C23B 0.087(2) 0.0246(14) 0.0249(14) -0.0025(11) -0.0180(14) 0.0052(14)
F1 0.0713(13) 0.0440(10) 0.0488(10) -0.0019(8) 0.0213(9) -0.0098(9)
F2 0.0343(9) 0.0689(12) 0.0559(11) -0.0184(9) -0.0070(8) -0.0002(8)
F3 0.0570(11) 0.0253(8) 0.0618(11) -0.0087(8) -0.0048(9) 0.0162(7)
F4 0.0391(9) 0.0328(8) 0.0402(9) -0.0151(7) 0.0017(7) 0.0030(7)
B1 0.0304(15) 0.0220(14) 0.0318(15) -0.0052(12) 0.0013(12) 0.0038(11)
F5 0.1344(19) 0.0462(11) 0.0386(10) -0.0018(8) -0.0281(11) -0.0233(12)
F6 0.0599(12) 0.0602(13) 0.1121(17) -0.0466(12) 0.0376(12) -0.0317(10)
F7 0.0569(11) 0.0336(9) 0.0898(14) -0.0233(9) -0.0292(10) 0.0202(8)
F8 0.0288(8) 0.0250(7) 0.0423(8) -0.0134(6) -0.0053(6) 0.0023(6)
B2 0.0290(15) 0.0213(14) 0.0363(16) -0.0094(12) -0.0038(12) 0.0019(11)
Cl1 0.0697(5) 0.0398(4) 0.0418(4) -0.0004(3) 0.0063(4) 0.0025(4)
Cl2 0.0524(5) 0.0481(4) 0.0433(4) -0.0143(3) -0.0056(3) -0.0038(3)
C1S 0.178(5) 0.056(2) 0.0337(19) -0.0082(17) 0.031(2) -0.002(3)
C2SA 0.075(2) 0.0303(15) 0.0424(17) 0.0008(13) -0.0083(16) -0.0138(15)
Cl3A 0.048(2) 0.043(2) 0.0439(13) 0.0044(13) -0.0007(10) -0.0148(13)
Cl4A 0.088(4) 0.0299(19) 0.0330(17) 0.0000(14) 0.0019(19) 0.0083(17)
C2S 0.075(2) 0.0303(15) 0.0424(17) 0.0008(13) -0.0083(16) -0.0138(15)
Cl3 0.128(4) 0.100(5) 0.0406(12) 0.010(2) -0.0125(19) -0.059(4)
Cl4 0.061(2) 0.062(2) 0.068(3) -0.0280(18) -0.023(2) 0.0134(13)

loop_
_atom_type_symbol
_atom_type_description
_atom_type_scat_dispersion_real
_atom_type_scat_dispersion_imag
_atom_type_scat_source
C C 0.0033 0.0016 'International Tables Vol C Tables 4.2.6.8 and 6.1.1.4'
H H 0.0000 0.0000 'International Tables Vol C Tables 4.2.6.8 and 6.1.1.4'
B B 0.0013 0.0007 'International Tables Vol C Tables 4.2.6.8 and 6.1.1.4'
N N 0.0061 0.0033 'International Tables Vol C Tables 4.2.6.8 and 6.1.1.4'
F F 0.0171 0.0103 'International Tables Vol C Tables 4.2.6.8 and 6.1.1.4'
P P 0.1023 0.0942 'International Tables Vol C Tables 4.2.6.8 and 6.1.1.4'
Fe Fe 0.3463 0.8444 'International Tables Vol C Tables 4.2.6.8 and 6.1.1.4'
Cl Cl 0.1484 0.1585 'International Tables Vol C Tables 4.2.6.8 and 6.1.1.4'

loop_
_geom_angle_atom_site_label_1
_geom_angle_atom_site_label_2
_geom_angle_atom_site_label_3
_geom_angle
_geom_angle_site_symmetry_1
_geom_angle_site_symmetry_3
_geom_angle_publ_flag
N2A Fe1A N2A 180.00(6) 2_866 . ?
N2A Fe1A N1A 96.85(7) 2_866 . ?
N2A Fe1A N1A 83.15(7) . . ?
N2A Fe1A N1A 83.15(7) 2_866 2_866 ?
N2A Fe1A N1A 96.85(7) . 2_866 ?
N1A Fe1A N1A 180.00(8) . 2_866 ?
N2A Fe1A P1A 90.83(5) 2_866 . ?
N2A Fe1A P1A 89.17(5) . . ?
N1A Fe1A P1A 85.00(5) . . ?
N1A Fe1A P1A 95.00(5) 2_866 . ?
N2A Fe1A P1A 89.17(5) 2_866 2_866 ?
N2A Fe1A P1A 90.83(5) . 2_866 ?
N1A Fe1A P1A 95.00(5) . 2_866 ?
N1A Fe1A P1A 85.00(5) 2_866 2_866 ?
P1A Fe1A P1A 180.0 . 2_866 ?
C18A P1A C12A 103.14(10) . . ?
C18A P1A C1A 106.80(10) . . ?
C12A P1A C1A 103.34(10) . . ?
C18A P1A Fe1A 116.85(7) . . ?
C12A P1A Fe1A 124.37(7) . . ?
C1A P1A Fe1A 100.34(7) . . ?
C3A N1A C2A 111.17(16) . . ?
C3A N1A Fe1A 107.36(13) . . ?
C2A N1A Fe1A 115.47(13) . . ?
C3A N1A H1NA 107.3(15) . . ?
C2A N1A H1NA 103.8(15) . . ?
Fe1A N1A H1NA 111.6(15) . . ?
C10A N2A C11A 117.03(18) . . ?
C10A N2A Fe1A 129.47(15) . . ?
C11A N2A Fe1A 113.23(13) . . ?
C2A C1A P1A 109.66(14) . . ?
C2A C1A H1AA 109.7 . . ?
P1A C1A H1AA 109.7 . . ?
C2A C1A H1AB 109.7 . . ?
P1A C1A H1AB 109.7 . . ?
H1AA C1A H1AB 108.2 . . ?
N1A C2A C1A 109.97(17) . . ?
N1A C2A H2AA 109.7 . . ?
C1A C2A H2AA 109.7 . . ?
N1A C2A H2AB 109.7 . . ?
C1A C2A H2AB 109.7 . . ?
H2AA C2A H2AB 108.2 . . ?
C4A C3A C11A 120.39(19) . . ?
C4A C3A N1A 123.6(2) . . ?
C11A C3A N1A 116.05(18) . . ?
C3A C4A C5A 119.8(2) . . ?
C3A C4A H4AA 120.1 . . ?
C5A C4A H4AA 120.1 . . ?
C6A C5A C4A 120.9(2) . . ?
C6A C5A H5AA 119.6 . . ?
C4A C5A H5AA 119.6 . . ?
C5A C6A C7A 120.5(2) . . ?
C5A C6A H6AA 119.7 . . ?
C7A C6A H6AA 119.7 . . ?
C8A C7A C11A 117.7(2) . . ?
C8A C7A C6A 124.1(2) . . ?
C11A C7A C6A 118.2(2) . . ?
C9A C8A C7A 118.9(2) . . ?
C9A C8A H8AA 120.6 . . ?
C7A C8A H8AA 120.6 . . ?
C8A C9A C10A 120.2(2) . . ?
C8A C9A H9AA 119.9 . . ?
C10A C9A H9AA 119.9 . . ?
N2A C10A C9A 123.2(2) . . ?
N2A C10A H10A 118.4 . . ?
C9A C10A H10A 118.4 . . ?
N2A C11A C3A 117.07(18) . . ?
N2A C11A C7A 122.76(19) . . ?
C3A C11A C7A 120.16(19) . . ?
C13A C12A C17A 118.3(2) . . ?
C13A C12A P1A 120.69(17) . . ?
C17A C12A P1A 120.99(19) . . ?
C12A C13A C14A 120.8(2) . . ?
C12A C13A H13A 119.6 . . ?
C14A C13A H13A 119.6 . . ?
C15A C14A C13A 120.4(3) . . ?
C15A C14A H14A 119.8 . . ?
C13A C14A H14A 119.8 . . ?
C16A C15A C14A 119.3(2) . . ?
C16A C15A H15A 120.4 . . ?
C14A C15A H15A 120.4 . . ?
C15A C16A C17A 121.1(3) . . ?
C15A C16A H16A 119.4 . . ?
C17A C16A H16A 119.4 . . ?
C16A C17A C12A 120.0(3) . . ?
C16A C17A H17A 120.0 . . ?
C12A C17A H17A 120.0 . . ?
C23A C18A C19A 118.7(2) . . ?
C23A C18A P1A 121.10(17) . . ?
C19A C18A P1A 119.93(17) . . ?
C20A C19A C18A 120.3(2) . . ?
C20A C19A H19A 119.9 . . ?
C18A C19A H19A 119.9 . . ?
C19A C20A C21A 120.4(2) . . ?
C19A C20A H20A 119.8 . . ?
C21A C20A H20A 119.8 . . ?
C22A C21A C20A 119.6(2) . . ?
C22A C21A H21A 120.2 . . ?
C20A C21A H21A 120.2 . . ?
C21A C22A C23A 120.4(2) . . ?
C21A C22A H22A 119.8 . . ?
C23A C22A H22A 119.8 . . ?
C22A C23A C18A 120.6(2) . . ?
C22A C23A H23A 119.7 . . ?
C18A C23A H23A 119.7 . . ?
N2B Fe1B N2B 180.0 . 2_677 ?
N2B Fe1B N1B 83.39(7) . . ?
N2B Fe1B N1B 96.61(7) 2_677 . ?
N2B Fe1B N1B 96.61(7) . 2_677 ?
N2B Fe1B N1B 83.39(7) 2_677 2_677 ?
N1B Fe1B N1B 180.00(4) . 2_677 ?
N2B Fe1B P1B 88.56(5) . . ?
N2B Fe1B P1B 91.44(5) 2_677 . ?
N1B Fe1B P1B 84.43(5) . . ?
N1B Fe1B P1B 95.57(5) 2_677 . ?
N2B Fe1B P1B 91.44(5) . 2_677 ?
N2B Fe1B P1B 88.56(5) 2_677 2_677 ?
N1B Fe1B P1B 95.57(5) . 2_677 ?
N1B Fe1B P1B 84.43(5) 2_677 2_677 ?
P1B Fe1B P1B 180.0 . 2_677 ?
C18B P1B C12B 101.92(10) . . ?
C18B P1B C1B 106.74(11) . . ?
C12B P1B C1B 103.05(10) . . ?
C18B P1B Fe1B 116.77(7) . . ?
C12B P1B Fe1B 126.07(7) . . ?
C1B P1B Fe1B 100.15(7) . . ?
C3B N1B C2B 110.92(16) . . ?
C3B N1B Fe1B 107.84(13) . . ?
C2B N1B Fe1B 114.69(13) . . ?
C3B N1B H1NB 105.9(14) . . ?
C2B N1B H1NB 104.9(14) . . ?
Fe1B N1B H1NB 112.3(14) . . ?
C10B N2B C11B 117.21(18) . . ?
C10B N2B Fe1B 129.50(15) . . ?
C11B N2B Fe1B 113.19(13) . . ?
C2B C1B P1B 108.16(15) . . ?
C2B C1B H1BA 110.1 . . ?
P1B C1B H1BA 110.1 . . ?
C2B C1B H1BB 110.1 . . ?
P1B C1B H1BB 110.1 . . ?
H1BA C1B H1BB 108.4 . . ?
N1B C2B C1B 109.10(17) . . ?
N1B C2B H2BA 109.9 . . ?
C1B C2B H2BA 109.9 . . ?
N1B C2B H2BB 109.9 . . ?
C1B C2B H2BB 109.9 . . ?
H2BA C2B H2BB 108.3 . . ?
C4B C3B C11B 120.4(2) . . ?
C4B C3B N1B 123.4(2) . . ?
C11B C3B N1B 116.12(18) . . ?
C3B C4B C5B 119.4(2) . . ?
C3B C4B H4BA 120.3 . . ?
C5B C4B H4BA 120.3 . . ?
C6B C5B C4B 121.3(2) . . ?
C6B C5B H5BA 119.3 . . ?
C4B C5B H5BA 119.3 . . ?
C5B C6B C7B 120.6(2) . . ?
C5B C6B H6BA 119.7 . . ?
C7B C6B H6BA 119.7 . . ?
C8B C7B C11B 117.6(2) . . ?
C8B C7B C6B 124.5(2) . . ?
C11B C7B C6B 117.9(2) . . ?
C9B C8B C7B 119.2(2) . . ?
C9B C8B H8BA 120.4 . . ?
C7B C8B H8BA 120.4 . . ?
C8B C9B C10B 119.9(2) . . ?
C8B C9B H9BA 120.1 . . ?
C10B C9B H9BA 120.1 . . ?
N2B C10B C9B 123.3(2) . . ?
N2B C10B H10B 118.4 . . ?
C9B C10B H10B 118.4 . . ?
N2B C11B C3B 117.23(18) . . ?
N2B C11B C7B 122.6(2) . . ?
C3B C11B C7B 120.2(2) . . ?
C13B C12B C17B 118.5(2) . . ?
C13B C12B P1B 121.16(17) . . ?
C17B C12B P1B 120.30(18) . . ?
C12B C13B C14B 120.8(2) . . ?
C12B C13B H13B 119.6 . . ?
C14B C13B H13B 119.6 . . ?
C15B C14B C13B 119.8(3) . . ?
C15B C14B H14B 120.1 . . ?
C13B C14B H14B 120.1 . . ?
C16B C15B C14B 120.2(2) . . ?
C16B C15B H15B 119.9 . . ?
C14B C15B H15B 119.9 . . ?
C15B C16B C17B 120.2(2) . . ?
C15B C16B H16B 119.9 . . ?
C17B C16B H16B 119.9 . . ?
C16B C17B C12B 120.5(2) . . ?
C16B C17B H17B 119.8 . . ?
C12B C17B H17B 119.8 . . ?
C23B C18B C19B 119.1(2) . . ?
C23B C18B P1B 123.4(2) . . ?
C19B C18B P1B 117.40(19) . . ?
C20B C19B C18B 120.9(3) . . ?
C20B C19B H19B 119.6 . . ?
C18B C19B H19B 119.6 . . ?
C21B C20B C19B 119.6(3) . . ?
C21B C20B H20B 120.2 . . ?
C19B C20B H20B 120.2 . . ?
C20B C21B C22B 121.0(3) . . ?
C20B C21B H21B 119.5 . . ?
C22B C21B H21B 119.5 . . ?
C21B C22B C23B 120.0(3) . . ?
C21B C22B H22B 120.0 . . ?
C23B C22B H22B 120.0 . . ?
C18B C23B C22B 119.3(3) . . ?
C18B C23B H23B 120.4 . . ?
C22B C23B H23B 120.4 . . ?
F3 B1 F1 110.2(2) . . ?
F3 B1 F2 110.5(2) . . ?
F1 B1 F2 109.2(2) . . ?
F3 B1 F4 109.1(2) . . ?
F1 B1 F4 109.8(2) . . ?
F2 B1 F4 108.0(2) . . ?
F7 B2 F5 110.5(2) . . ?
F7 B2 F6 110.5(2) . . ?
F5 B2 F6 108.6(2) . . ?
F7 B2 F8 109.6(2) . . ?
F5 B2 F8 108.5(2) . . ?
F6 B2 F8 109.0(2) . . ?
Cl1 C1S Cl2 112.75(18) . . ?
Cl1 C1S H1SA 109.0 . . ?
Cl2 C1S H1SA 109.0 . . ?
Cl1 C1S H1SB 109.0 . . ?
Cl2 C1S H1SB 109.0 . . ?
H1SA C1S H1SB 107.8 . . ?
Cl3A C2SA Cl4A 106.9(3) . . ?
Cl3A C2SA H2SA 110.3 . . ?
Cl4A C2SA H2SA 110.3 . . ?
Cl3A C2SA H2SB 110.3 . . ?
Cl4A C2SA H2SB 110.3 . . ?
H2SA C2SA H2SB 108.6 . . ?
Cl4 C2S Cl3 114.2(4) . . ?
Cl4 C2S H2SC 108.7 . . ?
Cl3 C2S H2SC 108.7 . . ?
Cl4 C2S H2SD 108.7 . . ?
Cl3 C2S H2SD 108.7 . . ?
H2SC C2S H2SD 107.6 . . ?

loop_
_geom_bond_atom_site_label_1
_geom_bond_atom_site_label_2
_geom_bond_distance
_geom_bond_site_symmetry_2
_geom_bond_publ_flag
Fe1A N2A 1.9684(17) 2_866 ?
Fe1A N2A 1.9684(17) . ?
Fe1A N1A 2.0641(18) . ?
Fe1A N1A 2.0641(18) 2_866 ?
Fe1A P1A 2.2999(5) . ?
Fe1A P1A 2.2999(5) 2_866 ?
P1A C18A 1.826(2) . ?
P1A C12A 1.830(2) . ?
P1A C1A 1.839(2) . ?
N1A C3A 1.461(3) . ?
N1A C2A 1.507(3) . ?
N1A H1NA 0.92(2) . ?
N2A C10A 1.327(3) . ?
N2A C11A 1.380(3) . ?
C1A C2A 1.510(3) . ?
C1A H1AA 0.9900 . ?
C1A H1AB 0.9900 . ?
C2A H2AA 0.9900 . ?
C2A H2AB 0.9900 . ?
C3A C4A 1.367(3) . ?
C3A C11A 1.405(3) . ?
C4A C5A 1.408(3) . ?
C4A H4AA 0.9500 . ?
C5A C6A 1.366(3) . ?
C5A H5AA 0.9500 . ?
C6A C7A 1.414(3) . ?
C6A H6AA 0.9500 . ?
C7A C8A 1.410(3) . ?
C7A C11A 1.412(3) . ?
C8A C9A 1.361(3) . ?
C8A H8AA 0.9500 . ?
C9A C10A 1.404(3) . ?
C9A H9AA 0.9500 . ?
C10A H10A 0.9500 . ?
C12A C13A 1.383(3) . ?
C12A C17A 1.391(3) . ?
C13A C14A 1.387(3) . ?
C13A H13A 0.9500 . ?
C14A C15A 1.374(4) . ?
C14A H14A 0.9500 . ?
C15A C16A 1.363(4) . ?
C15A H15A 0.9500 . ?
C16A C17A 1.389(4) . ?
C16A H16A 0.9500 . ?
C17A H17A 0.9500 . ?
C18A C23A 1.391(3) . ?
C18A C19A 1.398(3) . ?
C19A C20A 1.384(3) . ?
C19A H19A 0.9500 . ?
C20A C21A 1.385(4) . ?
C20A H20A 0.9500 . ?
C21A C22A 1.378(4) . ?
C21A H21A 0.9500 . ?
C22A C23A 1.387(3) . ?
C22A H22A 0.9500 . ?
C23A H23A 0.9500 . ?
Fe1B N2B 1.9745(17) . ?
Fe1B N2B 1.9745(17) 2_677 ?
Fe1B N1B 2.0518(18) . ?
Fe1B N1B 2.0518(17) 2_677 ?
Fe1B P1B 2.3146(5) . ?
Fe1B P1B 2.3146(5) 2_677 ?
P1B C18B 1.823(2) . ?
P1B C12B 1.827(2) . ?
P1B C1B 1.828(2) . ?
N1B C3B 1.462(3) . ?
N1B C2B 1.503(3) . ?
N1B H1NB 0.88(2) . ?
N2B C10B 1.325(3) . ?
N2B C11B 1.376(3) . ?
C1B C2B 1.514(3) . ?
C1B H1BA 0.9900 . ?
C1B H1BB 0.9900 . ?
C2B H2BA 0.9900 . ?
C2B H2BB 0.9900 . ?
C3B C4B 1.371(3) . ?
C3B C11B 1.403(3) . ?
C4B C5B 1.407(3) . ?
C4B H4BA 0.9500 . ?
C5B C6B 1.355(4) . ?
C5B H5BA 0.9500 . ?
C6B C7B 1.416(3) . ?
C6B H6BA 0.9500 . ?
C7B C8B 1.407(3) . ?
C7B C11B 1.415(3) . ?
C8B C9B 1.360(4) . ?
C8B H8BA 0.9500 . ?
C9B C10B 1.404(3) . ?
C9B H9BA 0.9500 . ?
C10B H10B 0.9500 . ?
C12B C13B 1.386(3) . ?
C12B C17B 1.393(3) . ?
C13B C14B 1.387(3) . ?
C13B H13B 0.9500 . ?
C14B C15B 1.378(4) . ?
C14B H14B 0.9500 . ?
C15B C16B 1.373(4) . ?
C15B H15B 0.9500 . ?
C16B C17B 1.384(3) . ?
C16B H16B 0.9500 . ?
C17B H17B 0.9500 . ?
C18B C23B 1.380(4) . ?
C18B C19B 1.400(4) . ?
C19B C20B 1.377(4) . ?
C19B H19B 0.9500 . ?
C20B C21B 1.364(5) . ?
C20B H20B 0.9500 . ?
C21B C22B 1.371(6) . ?
C21B H21B 0.9500 . ?
C22B C23B 1.410(4) . ?
C22B H22B 0.9500 . ?
C23B H23B 0.9500 . ?
F1 B1 1.378(3) . ?
F2 B1 1.385(3) . ?
F3 B1 1.368(3) . ?
F4 B1 1.402(3) . ?
F5 B2 1.362(3) . ?
F6 B2 1.362(3) . ?
F7 B2 1.361(3) . ?
F8 B2 1.414(3) . ?
Cl1 C1S 1.746(4) . ?
Cl2 C1S 1.751(4) . ?
C1S H1SA 0.9900 . ?
C1S H1SB 0.9900 . ?
C2SA Cl3A 1.764(6) . ?
C2SA Cl4A 1.852(10) . ?
C2SA H2SA 0.9900 . ?
C2SA H2SB 0.9900 . ?
C2S Cl4 1.679(9) . ?
C2S Cl3 1.766(7) . ?
C2S H2SC 0.9900 . ?
C2S H2SD 0.9900 . ?

loop_
_geom_hbond_atom_site_label_D
_geom_hbond_atom_site_label_H
_geom_hbond_atom_site_label_A
_geom_hbond_distance_DH
_geom_hbond_distance_HA
_geom_hbond_distance_DA
_geom_hbond_angle_DHA
_geom_hbond_site_symmetry_A
_geom_hbond_publ_flag
N1A H1NA F8 0.92(2) 2.18(2) 2.957(2) 141(2) . yes
N1B H1NB F4 0.88(2) 2.17(2) 2.910(2) 141.8(19) . yes

loop_
_geom_torsion_atom_site_label_1
_geom_torsion_atom_site_label_2
_geom_torsion_atom_site_label_3
_geom_torsion_atom_site_label_4
_geom_torsion
_geom_torsion_site_symmetry_1
_geom_torsion_site_symmetry_2
_geom_torsion_site_symmetry_3
_geom_torsion_site_symmetry_4
_geom_torsion_publ_flag
C18A P1A C1A C2A -91.95(16) . . . . ?
C12A P1A C1A C2A 159.65(15) . . . . ?
Fe1A P1A C1A C2A 30.37(15) . . . . ?
C3A N1A C2A C1A -78.0(2) . . . . ?
Fe1A N1A C2A C1A 44.6(2) . . . . ?
P1A C1A C2A N1A -48.2(2) . . . . ?
C2A N1A C3A C4A -67.1(3) . . . . ?
Fe1A N1A C3A C4A 165.72(17) . . . . ?
C2A N1A C3A C11A 112.4(2) . . . . ?
Fe1A N1A C3A C11A -14.8(2) . . . . ?
C11A C3A C4A C5A -0.2(3) . . . . ?
N1A C3A C4A C5A 179.26(19) . . . . ?
C3A C4A C5A C6A -2.2(3) . . . . ?
C4A C5A C6A C7A 1.8(3) . . . . ?
C5A C6A C7A C8A -179.2(2) . . . . ?
C5A C6A C7A C11A 0.9(3) . . . . ?
C11A C7A C8A C9A -0.2(3) . . . . ?
C6A C7A C8A C9A 180.0(2) . . . . ?
C7A C8A C9A C10A 2.5(3) . . . . ?
C11A N2A C10A C9A -2.8(3) . . . . ?
Fe1A N2A C10A C9A 170.83(16) . . . . ?
C8A C9A C10A N2A -1.0(3) . . . . ?
C10A N2A C11A C3A -175.45(18) . . . . ?
Fe1A N2A C11A C3A 9.9(2) . . . . ?
C10A N2A C11A C7A 5.2(3) . . . . ?
Fe1A N2A C11A C7A -169.44(16) . . . . ?
C4A C3A C11A N2A -176.44(19) . . . . ?
N1A C3A C11A N2A 4.1(3) . . . . ?
C4A C3A C11A C7A 2.9(3) . . . . ?
N1A C3A C11A C7A -176.59(18) . . . . ?
C8A C7A C11A N2A -3.8(3) . . . . ?
C6A C7A C11A N2A 176.05(19) . . . . ?
C8A C7A C11A C3A 176.93(19) . . . . ?
C6A C7A C11A C3A -3.2(3) . . . . ?
C18A P1A C12A C13A 88.7(2) . . . . ?
C1A P1A C12A C13A -160.19(18) . . . . ?
Fe1A P1A C12A C13A -47.5(2) . . . . ?
C18A P1A C12A C17A -90.1(2) . . . . ?
C1A P1A C12A C17A 21.1(2) . . . . ?
Fe1A P1A C12A C17A 133.74(18) . . . . ?
C17A C12A C13A C14A 0.5(3) . . . . ?
P1A C12A C13A C14A -178.25(17) . . . . ?
C12A C13A C14A C15A -0.5(4) . . . . ?
C13A C14A C15A C16A -0.1(4) . . . . ?
C14A C15A C16A C17A 0.5(4) . . . . ?
C15A C16A C17A C12A -0.5(4) . . . . ?
C13A C12A C17A C16A -0.1(4) . . . . ?
P1A C12A C17A C16A 178.7(2) . . . . ?
C12A P1A C18A C23A 142.89(18) . . . . ?
C1A P1A C18A C23A 34.3(2) . . . . ?
Fe1A P1A C18A C23A -76.93(19) . . . . ?
C12A P1A C18A C19A -43.4(2) . . . . ?
C1A P1A C18A C19A -151.94(18) . . . . ?
Fe1A P1A C18A C19A 96.77(18) . . . . ?
C23A C18A C19A C20A -0.6(3) . . . . ?
P1A C18A C19A C20A -174.49(18) . . . . ?
C18A C19A C20A C21A -0.3(4) . . . . ?
C19A C20A C21A C22A 0.9(4) . . . . ?
C20A C21A C22A C23A -0.7(4) . . . . ?
C21A C22A C23A C18A -0.2(4) . . . . ?
C19A C18A C23A C22A 0.9(3) . . . . ?
P1A C18A C23A C22A 174.68(18) . . . . ?
C18B P1B C1B C2B -89.95(16) . . . . ?
C12B P1B C1B C2B 163.12(15) . . . . ?
Fe1B P1B C1B C2B 32.17(15) . . . . ?
C3B N1B C2B C1B -73.2(2) . . . . ?
Fe1B N1B C2B C1B 49.2(2) . . . . ?
P1B C1B C2B N1B -52.2(2) . . . . ?
C2B N1B C3B C4B -66.6(3) . . . . ?
Fe1B N1B C3B C4B 167.05(17) . . . . ?
C2B N1B C3B C11B 113.7(2) . . . . ?
Fe1B N1B C3B C11B -12.7(2) . . . . ?
C11B C3B C4B C5B -0.1(3) . . . . ?
N1B C3B C4B C5B -179.79(19) . . . . ?
C3B C4B C5B C6B -2.2(3) . . . . ?
C4B C5B C6B C7B 2.0(4) . . . . ?
C5B C6B C7B C8B -180.0(2) . . . . ?
C5B C6B C7B C11B 0.5(3) . . . . ?
C11B C7B C8B C9B -1.6(3) . . . . ?
C6B C7B C8B C9B 178.8(2) . . . . ?
C7B C8B C9B C10B 4.4(3) . . . . ?
C11B N2B C10B C9B -3.3(3) . . . . ?
Fe1B N2B C10B C9B 172.74(16) . . . . ?
C8B C9B C10B N2B -2.0(4) . . . . ?
C10B N2B C11B C3B -175.27(18) . . . . ?
Fe1B N2B C11B C3B 8.1(2) . . . . ?
C10B N2B C11B C7B 6.1(3) . . . . ?
Fe1B N2B C11B C7B -170.52(16) . . . . ?
C4B C3B C11B N2B -176.09(19) . . . . ?
N1B C3B C11B N2B 3.6(3) . . . . ?
C4B C3B C11B C7B 2.5(3) . . . . ?
N1B C3B C11B C7B -177.72(18) . . . . ?
C8B C7B C11B N2B -3.8(3) . . . . ?
C6B C7B C11B N2B 175.83(19) . . . . ?
C8B C7B C11B C3B 177.7(2) . . . . ?
C6B C7B C11B C3B -2.7(3) . . . . ?
C18B P1B C12B C13B 96.5(2) . . . . ?
C1B P1B C12B C13B -152.94(19) . . . . ?
Fe1B P1B C12B C13B -39.8(2) . . . . ?
C18B P1B C12B C17B -82.7(2) . . . . ?
C1B P1B C12B C17B 27.9(2) . . . . ?
Fe1B P1B C12B C17B 140.99(16) . . . . ?
C17B C12B C13B C14B -0.4(4) . . . . ?
P1B C12B C13B C14B -179.6(2) . . . . ?
C12B C13B C14B C15B -0.3(4) . . . . ?
C13B C14B C15B C16B 0.9(4) . . . . ?
C14B C15B C16B C17B -0.9(4) . . . . ?
C15B C16B C17B C12B 0.2(4) . . . . ?
C13B C12B C17B C16B 0.5(4) . . . . ?
P1B C12B C17B C16B 179.7(2) . . . . ?
C12B P1B C18B C23B 122.5(2) . . . . ?
C1B P1B C18B C23B 14.8(2) . . . . ?
Fe1B P1B C18B C23B -96.2(2) . . . . ?
C12B P1B C18B C19B -61.45(19) . . . . ?
C1B P1B C18B C19B -169.18(17) . . . . ?
Fe1B P1B C18B C19B 79.85(18) . . . . ?
C23B C18B C19B C20B 1.4(4) . . . . ?
P1B C18B C19B C20B -174.81(19) . . . . ?
C18B C19B C20B C21B 0.5(4) . . . . ?
C19B C20B C21B C22B -2.6(5) . . . . ?
C20B C21B C22B C23B 2.9(5) . . . . ?
C19B C18B C23B C22B -1.1(4) . . . . ?
P1B C18B C23B C22B 174.9(2) . . . . ?
C21B C22B C23B C18B -1.0(5) . . . . ?
